data_7232752
loop_
_publ_author_name
'Seidel, R\"udiger W.'
'Goddard, Richard'
'N\"othling, Nils'
'Lehmann, Christian W.'

_publ_section_title
;
 In situ cryocrystallization and solid-state structures of furfural and
 some derivatives
;
_journal_issue 21
_journal_name_full CrystEngComm
_journal_page_first 3295
_journal_paper_doi 10.1039/C9CE00435A
_journal_volume 21
_journal_year 2019
_chemical_formula_moiety 'C5 H7 N O'
_chemical_formula_sum 'C5 H7 N O'
_chemical_formula_weight 97.12
_chemical_melting_point 203
_chemical_name_common furfurylamine
_chemical_name_systematic 1-(2-furyl)methylamine
_space_group_crystal_system triclinic
_space_group_IT_number 2
_space_group_name_Hall '-P 1'
_space_group_name_H-M_alt 'P -1'
_symmetry_space_group_name_Hall '-P 1'
_symmetry_space_group_name_H-M 'P -1'
_atom_sites_solution_hydrogens mixed
_atom_sites_solution_primary dual
_atom_sites_solution_secondary difmap
_audit_creation_method SHELXL-2018/3
_audit_update_record
;
2019-03-22 deposited with the CCDC.    2019-04-29 downloaded from the CCDC.
;
_cell_angle_alpha 94.479(4)
_cell_angle_beta 92.173(4)
_cell_angle_gamma 96.464(4)
_cell_formula_units_Z 4
_cell_length_a 5.8006(13)
_cell_length_b 7.8838(18)
_cell_length_c 11.355(3)
_cell_measurement_reflns_used 8059
_cell_measurement_temperature 100(2)
_cell_measurement_theta_max 24.7576
_cell_measurement_theta_min 3.0489
_cell_volume 513.8(2)
_computing_cell_refinement 'Bruker SAINT'
_computing_data_collection 'Bruker APEX2'
_computing_data_reduction 'Bruker SAINT'
_computing_molecular_graphics 'DIAMOND (Crystal Impact GbR, 2018)'
_computing_publication_material 'enCIFer (Allen et al., 2004)'
_computing_structure_refinement 'SHELXL-2018/3 (Sheldrick, 2018)'
_computing_structure_solution 'SHELXT (Sheldrick, 2015)'
_diffrn_ambient_temperature 100(2)
_diffrn_detector_area_resol_mean 66.67
_diffrn_measured_fraction_theta_full 0.981
_diffrn_measured_fraction_theta_max 0.983
_diffrn_measurement_device_type 'Bruker-AXS Kappa Mach3 APEX-II'
_diffrn_measurement_method '\f- and \w-scans'
_diffrn_radiation_monochromator 'Incoatec Helios mirrors'
_diffrn_radiation_type MoK\a
_diffrn_radiation_wavelength 0.71073
_diffrn_reflns_av_R_equivalents 0.0697
_diffrn_reflns_av_unetI/netI 0.0487
_diffrn_reflns_Laue_measured_fraction_full 0.981
_diffrn_reflns_Laue_measured_fraction_max 0.983
_diffrn_reflns_limit_h_max 9
_diffrn_reflns_limit_h_min -9
_diffrn_reflns_limit_k_max 13
_diffrn_reflns_limit_k_min -13
_diffrn_reflns_limit_l_max 18
_diffrn_reflns_limit_l_min -18
_diffrn_reflns_number 32754
_diffrn_reflns_point_group_measured_fraction_full 0.981
_diffrn_reflns_point_group_measured_fraction_max 0.983
_diffrn_reflns_theta_full 25.242
_diffrn_reflns_theta_max 36.240
_diffrn_reflns_theta_min 1.801
_diffrn_source 'microfocus X-ray tube'
_exptl_absorpt_coefficient_mu 0.089
_exptl_absorpt_correction_type none
_exptl_crystal_colour colourless
_exptl_crystal_density_diffrn 1.255
_exptl_crystal_description cylinder
_exptl_crystal_F_000 208
_exptl_crystal_recrystallization_method 'From the Melt'
_exptl_crystal_size_max 0.800
_exptl_crystal_size_mid 0.500
_exptl_crystal_size_min 0.500
_exptl_crystal_size_rad 0.250
_refine_diff_density_max 0.439
_refine_diff_density_min -0.342
_refine_diff_density_rms 0.092
_refine_ls_extinction_method none
_refine_ls_goodness_of_fit_ref 1.142
_refine_ls_hydrogen_treatment mixed
_refine_ls_matrix_type full
_refine_ls_number_parameters 157
_refine_ls_number_reflns 4869
_refine_ls_number_restraints 7
_refine_ls_restrained_S_all 1.141
_refine_ls_R_factor_all 0.0948
_refine_ls_R_factor_gt 0.0740
_refine_ls_shift/su_max 0.000
_refine_ls_shift/su_mean 0.000
_refine_ls_structure_factor_coef Fsqd
_refine_ls_weighting_details 'w=1/[\s^2^(Fo^2^)+(0.0974P)^2^+0.6587P] where P=(Fo^2^+2Fc^2^)/3'
_refine_ls_weighting_scheme calc
_refine_ls_wR_factor_gt 0.2381
_refine_ls_wR_factor_ref 0.2524
_reflns_Friedel_coverage 0.000
_reflns_number_gt 3729
_reflns_number_total 4869
_reflns_threshold_expression 'I > 2\s(I)'
_cod_data_source_file c9ce00435a3.cif
_cod_data_source_block 10328
_cod_depositor_comments 'Adding full bibliography for 7232751--7232754.cif.'
_cod_database_code 7232752
_shelx_shelxl_version_number 2018/3
_shelx_space_group_comment
;
The symmetry employed for this shelxl refinement is uniquely defined
by the following loop, which should always be used as a source of
symmetry information in preference to the above space-group names.
They are only intended as comments.
;
_shelx_estimated_absorpt_t_min 0.932
_shelx_estimated_absorpt_t_max 0.957

loop_
_space_group_symop_operation_xyz
'x, y, z'
'-x, -y, -z'

loop_
_atom_site_label
_atom_site_type_symbol
_atom_site_fract_x
_atom_site_fract_y
_atom_site_fract_z
_atom_site_U_iso_or_equiv
_atom_site_adp_type
_atom_site_occupancy
_atom_site_site_symmetry_order
_atom_site_calc_flag
_atom_site_refinement_flags_posn
_atom_site_refinement_flags_adp
O1_1 O 0.4975(3) 0.2023(2) 0.06934(13) 0.0249(3) Uani 1 1 d . .
N1_1 N 0.6631(3) 0.3315(2) 0.33354(13) 0.0192(3) Uani 1 1 d D .
H1A_1 H 0.679(5) 0.219(2) 0.317(3) 0.023 Uiso 1 1 d D U
H1B_1 H 0.521(3) 0.341(4) 0.364(2) 0.023 Uiso 1 1 d D U
C2_1 C 0.4793(3) 0.3547(2) 0.13314(14) 0.0173(3) Uani 1 1 d . .
C3_1 C 0.2814(3) 0.4167(2) 0.09834(16) 0.0216(3) Uani 1 1 d D .
H3_1 H 0.226(5) 0.522(3) 0.126(3) 0.026 Uiso 1 1 d D U
C4_1 C 0.1696(3) 0.2967(3) 0.00691(16) 0.0231(3) Uani 1 1 d D .
H4_1 H 0.009(4) 0.304(4) -0.031(3) 0.028 Uiso 1 1 d D U
C5_1 C 0.3059(4) 0.1706(3) -0.00700(16) 0.0248(4) Uani 1 1 d D .
H5_1 H 0.295(6) 0.066(3) -0.057(3) 0.030 Uiso 1 1 d D U
C6_1 C 0.6675(3) 0.4171(2) 0.22332(15) 0.0213(3) Uani 1 1 d . .
H6A_1 H 0.818246 0.404656 0.187411 0.026 Uiso 1 1 calc R U
H6B_1 H 0.661085 0.540871 0.243331 0.026 Uiso 1 1 calc R U
O1_2 O 0.9145(3) 0.98354(17) 0.31942(12) 0.0216(3) Uani 1 1 d . .
N1_2 N 0.7956(3) 0.64833(19) 0.52928(13) 0.0179(3) Uani 1 1 d D .
H1A_2 H 0.941(3) 0.662(4) 0.563(2) 0.021 Uiso 1 1 d D U
H1B_2 H 0.786(5) 0.549(3) 0.481(2) 0.021 Uiso 1 1 d D U
C2_2 C 0.9350(3) 0.8376(2) 0.37574(13) 0.0156(3) Uani 1 1 d . .
C3_2 C 1.1253(3) 0.7667(2) 0.34100(15) 0.0184(3) Uani 1 1 d D .
H3_2 H 1.178(5) 0.664(3) 0.367(3) 0.022 Uiso 1 1 d D U
C4_2 C 1.2333(3) 0.8752(2) 0.25811(15) 0.0217(3) Uani 1 1 d D .
H4_2 H 1.381(5) 0.857(4) 0.214(3) 0.026 Uiso 1 1 d D U
C5_2 C 1.0999(4) 1.0032(3) 0.24816(16) 0.0236(3) Uani 1 1 d D .
H5_2 H 1.116(6) 1.103(3) 0.205(3) 0.028 Uiso 1 1 d D U
C6_2 C 0.7537(3) 0.7923(2) 0.46180(14) 0.0173(3) Uani 1 1 d . .
H6A_2 H 0.743619 0.893760 0.517721 0.021 Uiso 1 1 calc R U
H6B_2 H 0.601499 0.765130 0.417973 0.021 Uiso 1 1 calc R U

loop_
_atom_site_aniso_label
_atom_site_aniso_U_11
_atom_site_aniso_U_22
_atom_site_aniso_U_33
_atom_site_aniso_U_23
_atom_site_aniso_U_13
_atom_site_aniso_U_12
O1_1 0.0218(6) 0.0300(7) 0.0220(6) -0.0086(5) -0.0019(5) 0.0079(5)
N1_1 0.0167(6) 0.0222(6) 0.0183(6) 0.0004(5) -0.0010(5) 0.0023(5)
C2_1 0.0177(7) 0.0201(6) 0.0138(6) 0.0005(5) 0.0025(5) 0.0001(5)
C3_1 0.0241(8) 0.0196(7) 0.0215(7) 0.0021(5) -0.0010(6) 0.0038(6)
C4_1 0.0235(8) 0.0262(8) 0.0195(7) 0.0052(6) -0.0040(6) 0.0018(6)
C5_1 0.0257(8) 0.0299(9) 0.0172(7) -0.0048(6) -0.0023(6) 0.0016(7)
C6_1 0.0180(7) 0.0264(8) 0.0177(6) 0.0011(5) 0.0012(5) -0.0047(6)
O1_2 0.0244(6) 0.0201(5) 0.0218(6) 0.0074(4) 0.0022(5) 0.0049(5)
N1_2 0.0187(6) 0.0190(6) 0.0157(5) 0.0026(4) 0.0007(4) 0.0005(5)
C2_2 0.0165(6) 0.0160(6) 0.0140(5) 0.0021(4) -0.0013(5) 0.0007(5)
C3_2 0.0165(6) 0.0194(7) 0.0196(6) 0.0034(5) 0.0029(5) 0.0019(5)
C4_2 0.0222(8) 0.0250(8) 0.0173(6) 0.0022(5) 0.0045(5) -0.0014(6)
C5_2 0.0284(9) 0.0238(8) 0.0184(7) 0.0061(6) 0.0022(6) -0.0009(6)
C6_2 0.0147(6) 0.0192(6) 0.0182(6) 0.0022(5) 0.0011(5) 0.0028(5)

loop_
_atom_type_symbol
_atom_type_description
_atom_type_scat_dispersion_real
_atom_type_scat_dispersion_imag
_atom_type_scat_source
C C 0.0033 0.0016 'International Tables Vol C Tables 4.2.6.8 and 6.1.1.4'
H H 0.0000 0.0000 'International Tables Vol C Tables 4.2.6.8 and 6.1.1.4'
N N 0.0061 0.0033 'International Tables Vol C Tables 4.2.6.8 and 6.1.1.4'
O O 0.0106 0.0060 'International Tables Vol C Tables 4.2.6.8 and 6.1.1.4'

loop_
_geom_angle_atom_site_label_1
_geom_angle_atom_site_label_2
_geom_angle_atom_site_label_3
_geom_angle
C2_1 O1_1 C5_1 106.69(15)
C6_1 N1_1 H1A_1 109.0(18)
C6_1 N1_1 H1B_1 107.3(18)
H1A_1 N1_1 H1B_1 109(3)
C3_1 C2_1 O1_1 109.61(15)
C3_1 C2_1 C6_1 133.30(17)
O1_1 C2_1 C6_1 117.09(16)
C2_1 C3_1 C4_1 106.85(17)
C2_1 C3_1 H3_1 128.1(18)
C4_1 C3_1 H3_1 125.0(18)
C5_1 C4_1 C3_1 106.24(16)
C5_1 C4_1 H4_1 129.0(18)
C3_1 C4_1 H4_1 124.5(18)
C4_1 C5_1 O1_1 110.60(16)
C4_1 C5_1 H5_1 133.7(19)
O1_1 C5_1 H5_1 115.7(19)
N1_1 C6_1 C2_1 116.23(14)
N1_1 C6_1 H6A_1 108.2
C2_1 C6_1 H6A_1 108.2
N1_1 C6_1 H6B_1 108.2
C2_1 C6_1 H6B_1 108.2
H6A_1 C6_1 H6B_1 107.4
C5_2 O1_2 C2_2 106.45(15)
C6_2 N1_2 H1A_2 111.3(18)
C6_2 N1_2 H1B_2 110.8(17)
H1A_2 N1_2 H1B_2 105(3)
C3_2 C2_2 O1_2 110.16(15)
C3_2 C2_2 C6_2 133.66(15)
O1_2 C2_2 C6_2 116.16(15)
C2_2 C3_2 C4_2 106.54(16)
C2_2 C3_2 H3_2 126.4(18)
C4_2 C3_2 H3_2 127.0(18)
C5_2 C4_2 C3_2 106.37(17)
C5_2 C4_2 H4_2 127.0(17)
C3_2 C4_2 H4_2 126.7(17)
C4_2 C5_2 O1_2 110.47(15)
C4_2 C5_2 H5_2 132(2)
O1_2 C5_2 H5_2 117(2)
N1_2 C6_2 C2_2 114.50(14)
N1_2 C6_2 H6A_2 108.6
C2_2 C6_2 H6A_2 108.6
N1_2 C6_2 H6B_2 108.6
C2_2 C6_2 H6B_2 108.6
H6A_2 C6_2 H6B_2 107.6

loop_
_geom_bond_atom_site_label_1
_geom_bond_atom_site_label_2
_geom_bond_distance
O1_1 C2_1 1.371(2)
O1_1 C5_1 1.371(2)
N1_1 C6_1 1.467(2)
N1_1 H1A_1 0.905(17)
N1_1 H1B_1 0.915(17)
C2_1 C3_1 1.354(3)
C2_1 C6_1 1.483(2)
C3_1 C4_1 1.432(3)
C3_1 H3_1 0.96(2)
C4_1 C5_1 1.342(3)
C4_1 H4_1 1.02(2)
C5_1 H5_1 0.96(2)
C6_1 H6A_1 0.9900
C6_1 H6B_1 0.9900
O1_2 C5_2 1.372(3)
O1_2 C2_2 1.374(2)
N1_2 C6_2 1.456(2)
N1_2 H1A_2 0.905(17)
N1_2 H1B_2 0.915(17)
C2_2 C3_2 1.350(3)
C2_2 C6_2 1.495(2)
C3_2 C4_2 1.435(2)
C3_2 H3_2 0.96(2)
C4_2 C5_2 1.348(3)
C4_2 H4_2 1.02(2)
C5_2 H5_2 0.95(2)
C6_2 H6A_2 0.9900
C6_2 H6B_2 0.9900

loop_
_geom_hbond_atom_site_label_D
_geom_hbond_atom_site_label_H
_geom_hbond_atom_site_label_A
_geom_hbond_distance_DH
_geom_hbond_distance_HA
_geom_hbond_distance_DA
_geom_hbond_angle_DHA
_geom_hbond_site_symmetry_A
_geom_hbond_publ_flag
N1_1 H1A_1 O1_2 0.905(17) 2.43(2) 3.245(2) 150(2) 1_545 yes
N1_1 H1B_1 N1_2 0.915(17) 2.243(18) 3.147(2) 170(2) 2_666 yes
N1_2 H1A_2 N1_1 0.905(17) 2.532(17) 3.433(2) 173(2) 2_766 yes
N1_2 H1B_2 N1_1 0.915(17) 2.332(18) 3.216(2) 162(2) . yes
C5_1 H5_1 O1_1 0.96(2) 2.54(3) 3.307(3) 136(2) 2_655 yes

loop_
_geom_torsion_atom_site_label_1
_geom_torsion_atom_site_label_2
_geom_torsion_atom_site_label_3
_geom_torsion_atom_site_label_4
_geom_torsion
O1_1 C2_1 C6_1 N1_1 -76.2(2)
O1_2 C2_2 C6_2 N1_2 -173.42(13)
C3_1 C2_1 C6_1 N1_1 103.1(2)
C3_2 C2_2 C6_2 N1_2 4.8(3)
C2_1 C6_1 N1_1 H1A_1 62(2)
C2_1 C6_1 N1_1 H1B_1 -56.3(19)
C2_2 C6_2 N1_2 H1A_2 51(2)
C2_2 C6_2 N1_2 H1B_2 -66(2)
